data_7100666
_journal_name_full 'Chemical Communications'
_journal_paper_doi 10.1039/b513277k
_journal_year 2006
_chemical_formula_moiety 'C42 H64 N6 O9 '
_chemical_formula_sum 'C42 H64 N6 O9'
_chemical_formula_weight 797.007
_space_group_IT_number 19
_symmetry_cell_setting orthorhombic
_symmetry_space_group_name_Hall 'P 2ac 2ab'
_symmetry_space_group_name_H-M 'P 21 21 21'
_cell_angle_alpha 90.00
_cell_angle_beta 90.00
_cell_angle_gamma 90.00
_cell_formula_units_Z 4
_cell_length_a 6.1923(2)
_cell_length_b 18.8230(8)
_cell_length_c 38.868(2)
_cell_measurement_temperature 298
_cell_volume 4530.4(3)
_exptl_crystal_density_diffrn 1.169
_cod_depositor_comments
;
The following automatic conversions were performed:
'_symmetry_cell_setting' value 'Orthorhombic' changed to 'orthorhombic'
according to '/home/saulius/struct/CIF-dictionaries/cif_core.dic'
dictionary named 'cif_core.dic' version 2.4.1 from 2010-06-29.

Automatic conversion script
Id: cif_fix_enum 1527 2010-12-29 10:47:43Z saulius 
;
_cod_original_sg_symbol_H-M 'P 21 21 21 '
_cod_original_formula_sum 'C42 H64 N6 O9 '
_cod_database_code 7100666

loop_
_symmetry_equiv_pos_as_xyz
+X,+Y,+Z
'-X+ 1/2,-Y,+Z+ 1/2'
'+X+ 1/2,-Y+ 1/2,-Z'
'-X,+Y+ 1/2,-Z+ 1/2'

loop_
_atom_site_label
_atom_site_type_symbol
_atom_site_fract_x
_atom_site_fract_y
_atom_site_fract_z
_atom_site_U_iso_or_equiv
_atom_site_adp_type
_atom_site_occupancy
_atom_site_symmetry_multiplicity
_atom_site_calc_flag
_atom_site_refinement_flags
_atom_site_disorder_assembly
_atom_site_disorder_group
O4 O 0.2762(14) -0.0484(4) 0.62691(17) 0.104(2) Uani 1 1 d . . .
N1 N 0.4422(13) 0.1013(4) 0.57298(17) 0.077(2) Uani 1 1 d . . .
N11 N 0.3084(12) 0.1176(4) 0.66160(19) 0.068(2) Uani 1 1 d . . .
O35 O 0.0292(13) 0.0345(4) 0.89542(16) 0.087(2) Uani 1 1 d . . .
O3 O 0.6311(13) 0.0849(5) 0.63965(16) 0.104(3) Uani 1 1 d . . .
N41 N 0.3295(13) -0.0327(5) 0.89124(18) 0.070(2) Uani 1 1 d . . .
C2 C 0.3329(15) 0.0682(5) 0.6026(2) 0.071(3) Uani 1 1 d . . .
O13 O 0.1521(13) 0.1423(4) 0.74175(17) 0.099(2) Uani 1 1 d . . .
O53 O 0.3124(14) -0.0616(4) 1.02395(16) 0.102(2) Uani 1 1 d . . .
N21 N 0.2855(15) 0.0352(5) 0.73030(19) 0.084(2) Uani 1 1 d . . .
C12 C 0.4065(16) 0.1372(5) 0.6953(2) 0.075(3) Uani 1 1 d . . .
N51 N 0.4936(15) -0.0291(6) 0.9651(2) 0.089(3) Uani 1 1 d . . .
N33 N 0.1646(14) 0.0496(5) 0.8200(2) 0.091(3) Uani 1 1 d . . .
O43 O 0.5347(15) -0.1446(5) 0.9495(2) 0.129(3) Uani 1 1 d . . .
O53' O 0.6126(12) -0.0665(4) 1.05419(18) 0.112(3) Uani 1 1 d . . .
C34 C 0.2779(17) 0.0684(6) 0.8519(2) 0.082(3) Uani 1 1 d . . .
C3 C 0.438(2) 0.0917(5) 0.6366(2) 0.070(3) Uani 1 1 d . . .
C13 C 0.2711(17) 0.1056(6) 0.7239(2) 0.072(3) Uani 1 1 d . . .
C35 C 0.203(2) 0.0214(6) 0.8818(2) 0.075(3) Uani 1 1 d . . .
O36 O 0.4002(15) 0.1603(4) 0.8871(2) 0.117(3) Uani 1 1 d . . .
C47 C 0.5431(16) -0.0485(6) 0.8759(2) 0.095(3) Uani 1 1 d . . .
C8' C -0.186(2) -0.1219(6) 0.6655(3) 0.097(3) Uani 1 1 d . . .
C9' C -0.240(2) -0.1675(7) 0.6908(4) 0.107(4) Uani 1 1 d . . .
C42 C 0.2628(16) -0.0803(5) 0.9190(3) 0.082(3) Uani 1 1 d . . .
C4 C 0.3666(18) -0.0110(5) 0.5994(2) 0.084(3) Uani 1 1 d . . .
C36 C 0.252(2) 0.1459(6) 0.8603(3) 0.104(4) Uani 1 1 d . . .
C7' C 0.010(2) -0.1246(6) 0.6498(3) 0.090(3) Uani 1 1 d . . .
C17 C 0.0732(15) 0.1275(6) 0.6591(3) 0.097(3) Uani 1 1 d . . .
C25 C 0.434(3) -0.0121(6) 0.7139(3) 0.130(5) Uani 1 1 d . . .
C52 C 0.6388(19) -0.0399(7) 0.9946(3) 0.096(3) Uani 1 1 d . . .
C53 C 0.513(2) -0.0567(6) 1.0268(3) 0.087(3) Uani 1 1 d . . .
C12' C 0.153(2) -0.1743(7) 0.6608(3) 0.102(3) Uani 1 1 d . . .
O23 O 0.4724(15) 0.0196(6) 0.79342(18) 0.145(4) Uani 1 1 d . . .
C22 C 0.159(2) 0.0091(6) 0.7591(2) 0.097(4) Uani 1 1 d . . .
C14 C 0.431(2) 0.2179(6) 0.7006(3) 0.115(4) Uani 1 1 d . . .
C43 C 0.441(2) -0.0879(8) 0.9465(3) 0.093(3) Uani 1 1 d . . .
C5 C 0.442(2) 0.1797(5) 0.5722(3) 0.112(4) Uani 1 1 d . . .
C23 C 0.279(3) 0.0272(6) 0.7922(3) 0.095(3) Uani 1 1 d . . .
C55 C 0.3724(19) 0.0368(6) 0.9630(2) 0.095(3) Uani 1 1 d . . .
C10' C -0.100(3) -0.2161(7) 0.7026(3) 0.111(4) Uani 1 1 d . . .
C39' C 0.570(3) 0.2456(9) 0.9240(3) 0.111(4) Uani 1 1 d . . .
C44' C 0.739(3) 0.2011(8) 0.9288(3) 0.110(4) Uani 1 1 d . . .
C11' C 0.104(3) -0.2207(7) 0.6876(4) 0.113(4) Uani 1 1 d . . .
C44 C 0.198(2) -0.1543(6) 0.9062(4) 0.132(5) Uani 1 1 d . . .
C38' C 0.399(2) 0.2286(8) 0.8976(4) 0.133(5) Uani 1 1 d . . .
C15 C 0.584(2) 0.2299(6) 0.7316(3) 0.136(5) Uani 1 1 d . . .
C6' C 0.069(2) -0.0732(7) 0.6212(3) 0.115(4) Uani 1 1 d . . .
C37 C -0.0731(16) 0.0610(8) 0.8189(3) 0.121(5) Uani 1 1 d . . .
C54 C 0.786(2) 0.0209(9) 0.9998(4) 0.159(6) Uani 1 1 d . . .
C43' C 0.893(3) 0.2156(8) 0.9526(4) 0.129(4) Uani 1 1 d . . .
C41' C 0.717(4) 0.3239(8) 0.9646(4) 0.150(6) Uani 1 1 d . . .
C16 C 0.510(3) 0.2569(7) 0.6707(4) 0.159(6) Uani 1 1 d . . .
C40' C 0.561(3) 0.3058(8) 0.9413(4) 0.140(6) Uani 1 1 d . . .
C24 C 0.103(3) -0.0693(7) 0.7578(3) 0.170(7) Uani 1 1 d . . .
C46 C 0.059(2) -0.1464(8) 0.8730(5) 0.194(8) Uani 1 1 d . . .
C42' C 0.885(4) 0.2778(11) 0.9709(4) 0.151(6) Uani 1 1 d . . .
C45 C 0.081(3) -0.1937(8) 0.9346(6) 0.243(12) Uani 1 1 d . . .
H1A H 0.5904 0.0864 0.5729 0.093 Uiso 1 1 d R . .
H1B H 0.3733 0.0858 0.5522 0.093 Uiso 1 1 d R . .
H2 H 0.1823 0.0802 0.6019 0.085 Uiso 1 1 d R . .
H12 H 0.5504 0.1184 0.6964 0.090 Uiso 1 1 d R . .
H34 H 0.4287 0.0603 0.8477 0.099 Uiso 1 1 d R . .
H47A H 0.6019 -0.0896 0.8871 0.114 Uiso 1 1 d R . .
H47B H 0.6396 -0.0090 0.8789 0.114 Uiso 1 1 d R . .
H47C H 0.5254 -0.0581 0.8519 0.114 Uiso 1 1 d R . .
H8' H -0.2932 -0.0880 0.6583 0.116 Uiso 1 1 d R . .
H9' H -0.3791 -0.1668 0.7016 0.128 Uiso 1 1 d R . .
H42 H 0.1363 -0.0601 0.9294 0.099 Uiso 1 1 d R . .
H4A H 0.5192 -0.0200 0.5987 0.101 Uiso 1 1 d R . .
H4B H 0.3019 -0.0262 0.5782 0.101 Uiso 1 1 d R . .
H36A H 0.2780 0.1743 0.8402 0.125 Uiso 1 1 d R . .
H36B H 0.1061 0.1525 0.8679 0.125 Uiso 1 1 d R . .
H17A H 0.0263 0.1125 0.6367 0.116 Uiso 1 1 d R . .
H17B H 0.0407 0.1770 0.6621 0.116 Uiso 1 1 d R . .
H17C H -0.0004 0.1003 0.6764 0.116 Uiso 1 1 d R . .
H25A H 0.4157 -0.0591 0.7230 0.156 Uiso 1 1 d R . .
H25B H 0.5788 0.0038 0.7181 0.156 Uiso 1 1 d R . .
H25C H 0.4071 -0.0127 0.6895 0.156 Uiso 1 1 d R . .
H52 H 0.7280 -0.0800 0.9890 0.116 Uiso 1 1 d R . .
H12' H 0.2904 -0.1795 0.6495 0.123 Uiso 1 1 d R . .
H22 H 0.0214 0.0323 0.7598 0.116 Uiso 1 1 d R . .
H14 H 0.2915 0.2372 0.7060 0.138 Uiso 1 1 d R . .
H5A H 0.5158 0.1970 0.5521 0.134 Uiso 1 1 d R . .
H5B H 0.5129 0.1975 0.5924 0.134 Uiso 1 1 d R . .
H5C H 0.2951 0.1956 0.5719 0.134 Uiso 1 1 d R . .
H55A H 0.2815 0.0357 0.9430 0.114 Uiso 1 1 d R . .
H55B H 0.4730 0.0754 0.9610 0.114 Uiso 1 1 d R . .
H55C H 0.2851 0.0433 0.9831 0.114 Uiso 1 1 d R . .
H10' H -0.1318 -0.2466 0.7217 0.133 Uiso 1 1 d R . .
H44' H 0.7532 0.1586 0.9154 0.132 Uiso 1 1 d R . .
H11' H 0.2099 -0.2551 0.6946 0.136 Uiso 1 1 d R . .
H44 H 0.3265 -0.1798 0.9001 0.158 Uiso 1 1 d R . .
H38'A H 0.4227 0.2590 0.8781 0.159 Uiso 1 1 d R . .
H38'B H 0.2596 0.2385 0.9074 0.159 Uiso 1 1 d R . .
H15A H 0.5971 0.2799 0.7360 0.163 Uiso 1 1 d R . .
H15B H 0.7230 0.2105 0.7262 0.163 Uiso 1 1 d R . .
H15C H 0.5267 0.2066 0.7516 0.163 Uiso 1 1 d R . .
H6'A H -0.0303 -0.0339 0.6215 0.138 Uiso 1 1 d R . .
H6'B H 0.0587 -0.0973 0.5995 0.138 Uiso 1 1 d R . .
H37A H -0.1245 0.0470 0.7966 0.146 Uiso 1 1 d R . .
H37B H -0.1077 0.1101 0.8229 0.146 Uiso 1 1 d R . .
H37C H -0.1409 0.0323 0.8362 0.146 Uiso 1 1 d R . .
H54A H 0.8849 0.0122 1.0184 0.191 Uiso 1 1 d R . .
H54B H 0.6990 0.0615 1.0051 0.191 Uiso 1 1 d R . .
H54C H 0.8666 0.0297 0.9791 0.191 Uiso 1 1 d R . .
H43' H 1.0056 0.1811 0.9558 0.154 Uiso 1 1 d R . .
H41' H 0.7057 0.3678 0.9770 0.180 Uiso 1 1 d R . .
H16A H 0.5142 0.3071 0.6750 0.191 Uiso 1 1 d R . .
H16B H 0.4236 0.2476 0.6507 0.191 Uiso 1 1 d R . .
H16C H 0.6546 0.2398 0.6668 0.191 Uiso 1 1 d R . .
H40' H 0.4458 0.3390 0.9375 0.168 Uiso 1 1 d R . .
H24A H 0.0150 -0.0824 0.7772 0.204 Uiso 1 1 d R . .
H24B H 0.2384 -0.0937 0.7590 0.204 Uiso 1 1 d R . .
H24C H 0.0295 -0.0821 0.7369 0.204 Uiso 1 1 d R . .
H46A H 0.0230 -0.1922 0.8637 0.233 Uiso 1 1 d R . .
H46B H 0.1360 -0.1193 0.8561 0.233 Uiso 1 1 d R . .
H46C H -0.0715 -0.1218 0.8792 0.233 Uiso 1 1 d R . .
H42' H 0.9928 0.2899 0.9876 0.181 Uiso 1 1 d R . .
H45A H 0.0368 -0.2394 0.9262 0.291 Uiso 1 1 d R . .
H45B H -0.0441 -0.1671 0.9415 0.291 Uiso 1 1 d R . .
H45C H 0.1754 -0.1996 0.9539 0.291 Uiso 1 1 d R . .

loop_
_atom_site_aniso_label
_atom_site_aniso_U_11
_atom_site_aniso_U_22
_atom_site_aniso_U_33
_atom_site_aniso_U_23
_atom_site_aniso_U_13
_atom_site_aniso_U_12
O4 0.114(6) 0.114(6) 0.084(5) 0.017(4) -0.014(5) -0.042(5)
N1 0.064(5) 0.095(7) 0.072(5) -0.003(4) -0.010(5) -0.015(5)
N11 0.053(5) 0.089(6) 0.063(5) -0.013(4) -0.007(5) -0.005(4)
O35 0.076(5) 0.095(5) 0.089(5) -0.004(4) 0.018(4) 0.009(4)
O3 0.053(5) 0.180(8) 0.078(5) -0.033(4) -0.008(4) 0.001(5)
N41 0.059(5) 0.087(6) 0.064(5) 0.002(5) 0.012(4) 0.009(5)
C2 0.058(6) 0.088(8) 0.067(6) 0.007(5) 0.010(6) -0.006(6)
O13 0.108(6) 0.098(5) 0.092(5) -0.017(4) 0.031(5) 0.011(5)
O53 0.081(6) 0.162(7) 0.063(4) 0.021(4) 0.000(4) -0.014(5)
N21 0.100(7) 0.085(7) 0.069(5) -0.005(5) 0.002(5) 0.010(6)
C12 0.063(6) 0.095(8) 0.066(6) -0.019(5) -0.003(6) 0.002(6)
N51 0.088(7) 0.097(7) 0.083(6) 0.017(6) 0.018(6) 0.031(6)
N33 0.074(7) 0.123(8) 0.077(6) -0.001(5) -0.015(6) -0.017(6)
O43 0.139(8) 0.109(6) 0.139(6) 0.008(5) 0.009(6) 0.061(6)
O53' 0.088(5) 0.172(7) 0.076(4) 0.009(5) 0.000(5) -0.010(5)
C34 0.065(7) 0.099(8) 0.084(7) -0.002(6) -0.017(6) -0.010(6)
C3 0.060(7) 0.094(7) 0.056(6) -0.006(5) -0.001(6) -0.005(6)
C13 0.074(7) 0.080(9) 0.061(6) -0.014(6) -0.008(6) 0.003(7)
C35 0.074(8) 0.092(8) 0.057(6) -0.009(6) 0.001(6) -0.007(8)
O36 0.162(8) 0.077(5) 0.112(6) -0.002(4) -0.051(6) -0.018(5)
C47 0.072(7) 0.136(10) 0.076(6) 0.005(6) 0.013(6) 0.003(7)
C8' 0.094(10) 0.087(8) 0.109(9) 0.017(7) 0.009(8) 0.010(7)
C9' 0.091(9) 0.098(9) 0.133(11) 0.004(8) 0.001(9) 0.012(9)
C42 0.061(7) 0.072(7) 0.114(8) 0.002(6) 0.028(7) 0.014(6)
C4 0.092(8) 0.087(8) 0.075(6) 0.006(6) -0.002(7) -0.013(7)
C36 0.106(10) 0.113(10) 0.094(8) 0.006(7) -0.032(8) -0.019(8)
C7' 0.087(10) 0.085(8) 0.098(8) 0.007(7) -0.011(8) -0.005(8)
C17 0.045(7) 0.142(10) 0.104(8) -0.028(7) -0.007(6) 0.005(6)
C25 0.187(14) 0.108(9) 0.095(7) 0.004(7) -0.011(10) 0.057(11)
C52 0.074(8) 0.137(10) 0.078(7) 0.034(7) 0.015(7) 0.006(8)
C53 0.074(9) 0.106(9) 0.081(8) 0.008(6) -0.014(8) -0.011(7)
C12' 0.088(9) 0.108(9) 0.111(9) 0.006(8) 0.009(8) 0.000(9)
O23 0.076(6) 0.278(12) 0.080(5) -0.015(6) -0.019(5) 0.045(7)
C22 0.115(9) 0.114(9) 0.061(6) -0.001(6) -0.015(7) -0.011(8)
C14 0.136(11) 0.118(10) 0.089(8) -0.013(7) 0.012(8) -0.062(9)
C43 0.091(9) 0.101(10) 0.086(8) 0.016(8) 0.014(8) 0.026(8)
C5 0.138(11) 0.079(8) 0.118(8) -0.006(6) 0.016(9) -0.015(8)
C23 0.099(10) 0.108(9) 0.078(9) -0.006(6) -0.007(9) -0.011(8)
C55 0.107(8) 0.109(9) 0.069(6) 0.000(6) 0.008(6) 0.012(8)
C10' 0.140(13) 0.108(11) 0.086(8) 0.005(7) 0.000(10) -0.043(11)
C39' 0.127(13) 0.105(11) 0.101(10) 0.011(9) -0.008(10) -0.042(11)
C44' 0.123(12) 0.117(12) 0.089(9) -0.022(8) 0.004(9) -0.030(11)
C11' 0.116(12) 0.104(10) 0.119(10) 0.007(9) -0.034(10) -0.013(9)
C44 0.078(9) 0.077(9) 0.242(16) -0.021(9) 0.023(11) -0.003(7)
C38' 0.123(12) 0.140(13) 0.135(11) 0.014(10) -0.025(11) -0.029(11)
C15 0.158(13) 0.144(11) 0.105(8) -0.037(8) -0.021(9) -0.071(11)
C6' 0.103(10) 0.133(10) 0.107(9) 0.038(8) 0.006(8) -0.011(9)
C37 0.055(8) 0.207(14) 0.103(8) 0.007(9) 0.002(6) -0.004(8)
C54 0.087(10) 0.224(17) 0.167(12) 0.078(12) -0.011(10) -0.042(12)
C43' 0.126(12) 0.109(12) 0.151(12) -0.008(10) -0.018(12) 0.000(10)
C41' 0.23(2) 0.104(12) 0.113(11) -0.013(9) -0.030(14) -0.035(15)
C16 0.187(16) 0.115(10) 0.177(13) -0.010(9) 0.021(13) -0.056(11)
C40' 0.195(17) 0.091(11) 0.134(12) -0.013(9) -0.018(13) -0.030(11)
C24 0.26(2) 0.107(10) 0.141(10) -0.009(8) -0.032(13) -0.063(13)
C46 0.096(11) 0.123(11) 0.36(2) -0.109(14) -0.070(15) 0.032(10)
C42' 0.192(19) 0.128(14) 0.133(12) 0.004(12) -0.047(13) -0.049(14)
C45 0.128(14) 0.099(11) 0.50(4) 0.033(16) 0.14(2) -0.018(10)

loop_
_geom_bond_atom_site_label_1
_geom_bond_atom_site_label_2
_geom_bond_distance
_geom_bond_site_symmetry_2
_geom_bond_publ_flag
O4 C6' 1.385(14) . ?
O4 C4 1.396(10) . ?
N1 C2 1.474(10) . ?
N1 C5 1.475(11) . ?
N11 C3 1.351(11) . ?
N11 C17 1.472(11) . ?
N11 C12 1.490(10) . ?
O35 C35 1.227(12) . ?
O3 C3 1.209(11) . ?
N41 C35 1.334(12) . ?
N41 C42 1.464(11) . ?
N41 C47 1.480(12) . ?
C2 C4 1.510(12) . ?
C2 C3 1.538(12) . ?
O13 C13 1.226(11) . ?
O53 C53 1.249(12) . ?
N21 C13 1.352(11) . ?
N21 C25 1.429(13) . ?
N21 C22 1.449(12) . ?
C12 C13 1.514(13) . ?
C12 C14 1.539(13) . ?
N51 C43 1.362(13) . ?
N51 C55 1.452(12) . ?
N51 C52 1.472(13) . ?
N33 C23 1.361(13) . ?
N33 C34 1.466(11) . ?
N33 C37 1.488(13) . ?
O43 C43 1.223(13) . ?
O53' C53 1.244(12) . ?
C34 C36 1.502(13) . ?
C34 C35 1.533(13) . ?
O36 C38' 1.349(14) . ?
O36 C36 1.413(12) . ?
C8' C7' 1.360(15) . ?
C8' C9' 1.347(15) . ?
C9' C10' 1.339(17) . ?
C42 C43 1.540(14) . ?
C42 C44 1.533(14) . ?
C7' C12' 1.359(15) . ?
C7' C6' 1.516(15) . ?
C52 C54 1.479(16) . ?
C52 C53 1.508(14) . ?
C12' C11' 1.393(16) . ?
O23 C23 1.208(14) . ?
C22 C23 1.523(14) . ?
C22 C24 1.517(14) . ?
C14 C16 1.459(14) . ?
C14 C15 1.550(15) . ?
C10' C11' 1.396(18) . ?
C39' C40' 1.318(16) . ?
C39' C44' 1.354(18) . ?
C39' C38' 1.508(18) . ?
C44' C43' 1.356(17) . ?
C44 C45 1.514(19) . ?
C44 C46 1.556(19) . ?
C43' C42' 1.372(18) . ?
C41' C40' 1.37(2) . ?
C41' C42' 1.37(2) . ?
N1 H1A 0.9600 . ?
N1 H1B 0.9599 . ?
C2 H2 0.9601 . ?
C12 H12 0.9600 . ?
C34 H34 0.9600 . ?
C47 H47A 0.9599 . ?
C47 H47B 0.9601 . ?
C47 H47C 0.9598 . ?
C8' H8' 0.9602 . ?
C9' H9' 0.9601 . ?
C42 H42 0.9601 . ?
C4 H4A 0.9600 . ?
C4 H4B 0.9604 . ?
C36 H36A 0.9598 . ?
C36 H36B 0.9598 . ?
C17 H17A 0.9600 . ?
C17 H17B 0.9595 . ?
C17 H17C 0.9603 . ?
C25 H25A 0.9595 . ?
C25 H25B 0.9599 . ?
C25 H25C 0.9605 . ?
C52 H52 0.9601 . ?
C12' H12' 0.9599 . ?
C22 H22 0.9602 . ?
C14 H14 0.9600 . ?
C5 H5A 0.9600 . ?
C5 H5B 0.9599 . ?
C5 H5C 0.9599 . ?
C55 H55A 0.9600 . ?
C55 H55B 0.9600 . ?
C55 H55C 0.9600 . ?
C10' H10' 0.9600 . ?
C44' H44' 0.9599 . ?
C11' H11' 0.9599 . ?
C44 H44 0.9600 . ?
C38' H38'A 0.9599 . ?
C38' H38'B 0.9600 . ?
C15 H15A 0.9601 . ?
C15 H15B 0.9600 . ?
C15 H15C 0.9599 . ?
C6' H6'A 0.9601 . ?
C6' H6'B 0.9601 . ?
C37 H37A 0.9602 . ?
C37 H37B 0.9600 . ?
C37 H37C 0.9600 . ?
C54 H54A 0.9600 . ?
C54 H54B 0.9598 . ?
C54 H54C 0.9601 . ?
C43' H43' 0.9599 . ?
C41' H41' 0.9603 . ?
C16 H16A 0.9599 . ?
C16 H16B 0.9600 . ?
C16 H16C 0.9600 . ?
C40' H40' 0.9600 . ?
C24 H24A 0.9596 . ?
C24 H24B 0.9600 . ?
C24 H24C 0.9599 . ?
C46 H46A 0.9599 . ?
C46 H46B 0.9601 . ?
C46 H46C 0.9600 . ?
C42' H42' 0.9596 . ?
C45 H45A 0.9599 . ?
C45 H45B 0.9598 . ?
C45 H45C 0.9598 . ?

loop_
_cod_related_entry_id
_cod_related_entry_database
_cod_related_entry_code
1 ChemSpider 21198372
